data_1001638
loop_
_publ_author_name
'Hervieu, M'
'Michel, C'
'Caldes, M T'
'Pham, A Q'
'Raveau, B'

_publ_section_title
;
The Cuprate Bi~6~Ba~4~Cu~2~O~1~5: A Double Collapsed 2201-Type Structure
;
_journal_coden_ASTM JSSCBI
_journal_name_full 'Journal of Solid State Chemistry'
_journal_page_first 117
_journal_page_last 126
_journal_paper_doi 10.1006/jssc.1993.1329
_journal_volume 107
_journal_year 1993
_chemical_formula_analytical 'Bi6 Ba4 Cu2 O15'
_chemical_formula_structural 'Bi9 Ba11 Cu4 O29'
_chemical_formula_sum 'Ba11 Bi9 Cu4 O29'
_chemical_name_systematic 'Bismuth Barium Copper Oxide'
_space_group_IT_number 12
_symmetry_cell_setting monoclinic
_symmetry_Int_Tables_number 12
_symmetry_space_group_name_Hall '-A 2y'
_symmetry_space_group_name_H-M 'A 1 2/m 1'
_cell_angle_alpha 90
_cell_angle_beta 93.31(1)
_cell_angle_gamma 90
_cell_formula_units_Z 2
_cell_length_a 12.191(1)
_cell_length_b 5.555(1)
_cell_length_c 27.00099(300)
_cell_volume 1825.5
_cod_database_code 1001638

loop_
_symmetry_equiv_pos_as_xyz
x,y,z
-x,y,-z
-x,-y,-z
x,-y,z
x,1/2+y,1/2+z
-x,1/2+y,1/2-z
-x,1/2-y,1/2-z
x,1/2-y,1/2+z

loop_
_atom_site_label
_atom_site_type_symbol
_atom_site_symmetry_multiplicity
_atom_site_Wyckoff_symbol
_atom_site_fract_x
_atom_site_fract_y
_atom_site_fract_z
_atom_site_occupancy
_atom_site_attached_hydrogens
_atom_site_calc_flag
Bi1 Bi3+ 4 i 0.345 0. 0.877 1. 0 d
Bi2 Bi3+ 4 i 0.107 0. 0.339 1. 0 d
Bi3 Bi3+ 4 i 0.927 0. 0.801 1. 0 d
Bi4 Bi3+ 4 i 0.754 0. 0.259 1. 0 d
Bi5 Bi3+ 4 i 0.439 0. 0.57 0.5 0 d
Cu1 Cu2+ 4 i 0.439 0. 0.57 0.5 0 d
Cu2 Cu2+ 2 b 0. 0.5 0. 1. 0 d
Cu3 Cu2+ 4 i 0.797 0.5 0.466 1. 0 d
Ba1 Ba2+ 2 d 0.5 0. 0. 1. 0 d
Ba2 Ba2+ 4 i 0.264 0. 0.473 1. 0 d
Ba3 Ba2+ 4 i 0.033 0. 0.941 1. 0 d
Ba4 Ba2+ 4 i 0.861 0. 0.404 1. 0 d
Ba5 Ba2+ 4 i 0.379 0. 0.14 1. 0 d
Ba6 Ba2+ 4 i 0.435 0. 0.3 1. 0 d
O1 O2- 4 i 0.345 0.5 0.877 1. 0 d
O2 O2- 4 i 0.107 0.5 0.339 1. 0 d
O3 O2- 4 i 0.927 0.5 0.801 1. 0 d
O4 O2- 4 i 0.754 0.5 0.259 1. 0 d
O5 O2- 4 i 0.439 0.5 0.57 1. 0 d
O6 O2- 2 c 0.5 0.5 0. 1. 0 d
O7 O2- 4 i 0.264 0.5 0.473 1. 0 d
O8 O2- 4 i 0.033 0.5 0.941 1. 0 d
O9 O2- 4 i 0.861 0.5 0.404 1. 0 d
O10 O2- 4 i 0.379 0.5 0.14 1. 0 d
O11 O2- 4 i 0.435 0.5 0.3 1. 0 d
O12 O2- 8 j 0.68 0.25 0.448 1. 0 d
O13 O2- 8 j 0.899 0.25 0.483 1. 0 d

loop_
_atom_type_symbol
_atom_type_oxidation_number
Bi3+ 3.000
Cu2+ 2.250
Ba2+ 2.000
O2- -2.000
